data_4131125
loop_
_publ_author_name
'Chu, Wen-Dao'
'Zhang, Lei'
'Zhang, Zhikun'
'Zhou, Qi'
'Mo, Fanyang'
'Zhang, Yan'
'Wang, Jianbo'

_publ_section_title
;
 Enantioselective Synthesis of Trisubstituted Allenes via Cu(I)-Catalyzed
 Coupling of Diazoalkanes with Terminal Alkynes.
;
_journal_issue 44
_journal_name_full 'Journal of the American Chemical Society'
_journal_page_first 14558
_journal_page_last 14561
_journal_paper_doi 10.1021/jacs.6b09674
_journal_volume 138
_journal_year 2016
_chemical_formula_moiety 'C22 H18'
_chemical_formula_sum 'C22 H18'
_chemical_formula_weight 282.36
_space_group_crystal_system monoclinic
_space_group_IT_number 4
_space_group_name_Hall 'P 2yb'
_space_group_name_H-M_alt 'P 1 21 1'
_atom_sites_solution_hydrogens geom
_atom_sites_solution_primary iterative
_audit_creation_date 2016-09-27
_audit_creation_method
;
Olex2 1.2
(compiled 2016.02.19 svn.r3266 for OlexSys, GUI svn.r5155)
;
_cell_angle_alpha 90
_cell_angle_beta 103.1833(12)
_cell_angle_gamma 90
_cell_formula_units_Z 2
_cell_length_a 8.28575(9)
_cell_length_b 5.58198(5)
_cell_length_c 17.4221(2)
_cell_measurement_reflns_used 38699
_cell_measurement_temperature 100.1(2)
_cell_measurement_theta_max 76.4950
_cell_measurement_theta_min 5.1930
_cell_volume 784.551(15)
_computing_cell_refinement
;
CrysAlisPro, Agilent Technologies,
Version 1.171.36.32 (release 02-08-2013 CrysAlis171 .NET)
(compiled Aug  2 2013,16:46:58)
;
_computing_data_collection
;
CrysAlisPro, Agilent Technologies,
Version 1.171.36.32 (release 02-08-2013 CrysAlis171 .NET)
(compiled Aug  2 2013,16:46:58)
;
_computing_data_reduction
;
CrysAlisPro, Agilent Technologies,
Version 1.171.36.32 (release 02-08-2013 CrysAlis171 .NET)
(compiled Aug  2 2013,16:46:58)
;
_computing_molecular_graphics 'Olex2 (Dolomanov et al., 2009)'
_computing_publication_material 'Olex2 (Dolomanov et al., 2009)'
_computing_structure_refinement 'ShelXL (Sheldrick, 2015)'
_computing_structure_solution
;
Superflip (Palatinus & Chapuis, 2007;Palatinus & van der Lee, 2008;
Palatinus et al., 2012)
;
_diffrn_ambient_temperature 100.1(2)
_diffrn_detector_area_resol_mean 10.3914
_diffrn_measured_fraction_theta_full 0.999
_diffrn_measured_fraction_theta_max 0.999
_diffrn_measurement_details
;
#__ type_ start__ end____ width___ exp.time_
  1 omega    0.00   25.00   1.0000    1.5000
omega____ theta____ kappa____ phi______ frames
    -       40.0000   93.0000  152.0323 25

#__ type_ start__ end____ width___ exp.time_
  2 omega    4.00   29.00   1.0000    1.5000
omega____ theta____ kappa____ phi______ frames
    -       40.0000   86.0000  -49.1897 25

#__ type_ start__ end____ width___ exp.time_
  3 omega -114.00  -12.00   1.0000    1.5000
omega____ theta____ kappa____ phi______ frames
    -      -40.6056  -57.0000 -120.0000 102

#__ type_ start__ end____ width___ exp.time_
  4 omega -128.00  -35.00   1.0000    1.5000
omega____ theta____ kappa____ phi______ frames
    -      -40.6056  178.0000   60.0000 93

#__ type_ start__ end____ width___ exp.time_
  5 omega -115.00  -11.00   1.0000    1.5000
omega____ theta____ kappa____ phi______ frames
    -      -40.6056  -57.0000    0.0000 104

#__ type_ start__ end____ width___ exp.time_
  6 omega  -70.00   32.00   1.0000    1.5000
omega____ theta____ kappa____ phi______ frames
    -      -40.6056   57.0000   90.0000 102

#__ type_ start__ end____ width___ exp.time_
  7 omega -115.00  -12.00   1.0000    1.5000
omega____ theta____ kappa____ phi______ frames
    -      -40.6056  -57.0000  120.0000 103

#__ type_ start__ end____ width___ exp.time_
  8 omega   58.00  130.00   1.0000    1.5000
omega____ theta____ kappa____ phi______ frames
    -       40.6056  178.0000    0.0000 72

#__ type_ start__ end____ width___ exp.time_
  9 omega   13.00   38.00   1.0000    1.5000
omega____ theta____ kappa____ phi______ frames
    -       48.0000   81.0000  173.9055 25

#__ type_ start__ end____ width___ exp.time_
 10 omega   12.00   37.00   1.0000    1.5000
omega____ theta____ kappa____ phi______ frames
    -       48.0000   84.0000  -27.3291 25

#__ type_ start__ end____ width___ exp.time_
 11 omega   13.00   38.00   1.0000    1.5000
omega____ theta____ kappa____ phi______ frames
    -       48.0000   81.0000   20.3389 25

#__ type_ start__ end____ width___ exp.time_
 12 omega   17.00   42.00   1.0000    1.5000
omega____ theta____ kappa____ phi______ frames
    -       52.0000   82.0000 -136.1901 25

#__ type_ start__ end____ width___ exp.time_
 13 omega   18.00   43.00   1.0000    1.5000
omega____ theta____ kappa____ phi______ frames
    -       52.0000   80.0000   65.1437 25

#__ type_ start__ end____ width___ exp.time_
 14 omega   17.00   42.00   1.0000    1.5000
omega____ theta____ kappa____ phi______ frames
    -       52.0000   81.0000 -101.3092 25

#__ type_ start__ end____ width___ exp.time_
 15 omega   17.00   42.00   1.0000    1.5000
omega____ theta____ kappa____ phi______ frames
    -       52.0000   82.0000  -33.6444 25

#__ type_ start__ end____ width___ exp.time_
 16 omega   31.00   57.00   1.0000    1.5000
omega____ theta____ kappa____ phi______ frames
    -       64.0000   74.0000   -6.2395 26

#__ type_ start__ end____ width___ exp.time_
 17 omega  106.00  141.00   1.0000    1.5000
omega____ theta____ kappa____ phi______ frames
    -       64.0000   74.0000   -6.2395 35

#__ type_ start__ end____ width___ exp.time_
 18 omega  102.00  146.00   1.0000    1.5000
omega____ theta____ kappa____ phi______ frames
    -       68.0000   77.0000   29.1262 44

#__ type_ start__ end____ width___ exp.time_
 19 omega   34.00   60.00   1.0000    1.5000
omega____ theta____ kappa____ phi______ frames
    -       68.0000   77.0000   29.1262 26

#__ type_ start__ end____ width___ exp.time_
 20 omega   35.00   61.00   1.0000    1.5000
omega____ theta____ kappa____ phi______ frames
    -       68.0000   75.0000 -134.6445 26

#__ type_ start__ end____ width___ exp.time_
 21 omega   34.00   61.00   1.0000    1.5000
omega____ theta____ kappa____ phi______ frames
    -       68.0000   77.0000  172.2523 27

#__ type_ start__ end____ width___ exp.time_
 22 omega   38.00   64.00   1.0000    1.5000
omega____ theta____ kappa____ phi______ frames
    -       72.0000   77.0000 -110.5987 26

#__ type_ start__ end____ width___ exp.time_
 23 omega   38.00   64.00   1.0000    1.5000
omega____ theta____ kappa____ phi______ frames
    -       72.0000   77.0000   94.9029 26

#__ type_ start__ end____ width___ exp.time_
 24 omega   38.00   64.00   1.0000    1.5000
omega____ theta____ kappa____ phi______ frames
    -       72.0000   77.0000    1.0112 26

#__ type_ start__ end____ width___ exp.time_
 25 omega   78.00  105.00   1.0000    1.5000
omega____ theta____ kappa____ phi______ frames
    -       72.0000   76.0000  -64.2681 27

#__ type_ start__ end____ width___ exp.time_
 26 omega  111.00  151.00   1.0000    1.5000
omega____ theta____ kappa____ phi______ frames
    -       72.0000   77.0000   94.9029 40

#__ type_ start__ end____ width___ exp.time_
 27 omega   39.00   65.00   1.0000    1.5000
omega____ theta____ kappa____ phi______ frames
    -       72.0000   76.0000  -64.2681 26

#__ type_ start__ end____ width___ exp.time_
 28 omega   38.00   64.00   1.0000    1.5000
omega____ theta____ kappa____ phi______ frames
    -       72.0000   77.0000   67.5463 26

#__ type_ start__ end____ width___ exp.time_
 29 omega   38.00   64.00   1.0000    1.5000
omega____ theta____ kappa____ phi______ frames
    -       72.0000   77.0000  -83.7727 26

#__ type_ start__ end____ width___ exp.time_
 30 omega   38.00   64.00   1.0000    1.5000
omega____ theta____ kappa____ phi______ frames
    -       72.0000   77.0000  121.0453 26

#__ type_ start__ end____ width___ exp.time_
 31 omega   49.00  107.00   1.0000    2.0000
omega____ theta____ kappa____ phi______ frames
    -       80.0000   62.0000 -161.2363 58

#__ type_ start__ end____ width___ exp.time_
 32 omega   48.00   76.00   1.0000    2.0000
omega____ theta____ kappa____ phi______ frames
    -       80.0000   71.0000  137.4964 28

#__ type_ start__ end____ width___ exp.time_
 33 omega   47.00   91.00   1.0000    2.0000
omega____ theta____ kappa____ phi______ frames
    -       80.0000   75.0000  -52.8895 44

#__ type_ start__ end____ width___ exp.time_
 34 omega   49.00   75.00   1.0000    2.0000
omega____ theta____ kappa____ phi______ frames
    -       80.0000   74.0000   -1.1398 26

#__ type_ start__ end____ width___ exp.time_
 35 omega   52.00   78.00   1.0000    2.0000
omega____ theta____ kappa____ phi______ frames
    -       84.0000   71.0000  -92.0363 26

#__ type_ start__ end____ width___ exp.time_
 36 omega   51.00   84.00   1.0000    2.0000
omega____ theta____ kappa____ phi______ frames
    -       84.0000   74.0000   65.8135 33

#__ type_ start__ end____ width___ exp.time_
 37 omega   52.00   77.00   1.0000    2.0000
omega____ theta____ kappa____ phi______ frames
    -       84.0000   69.0000   33.4499 25

#__ type_ start__ end____ width___ exp.time_
 38 omega   59.00   97.00   1.0000    2.0000
omega____ theta____ kappa____ phi______ frames
    -       92.0000   72.0000  -54.7607 38

#__ type_ start__ end____ width___ exp.time_
 39 omega   60.00   94.00   1.0000    2.0000
omega____ theta____ kappa____ phi______ frames
    -       92.0000   68.0000   91.7367 34

#__ type_ start__ end____ width___ exp.time_
 40 omega   64.00  126.00   1.0000    2.0000
omega____ theta____ kappa____ phi______ frames
    -       96.0000   71.0000  173.0942 62

#__ type_ start__ end____ width___ exp.time_
 41 omega   64.00   90.00   1.0000    2.0000
omega____ theta____ kappa____ phi______ frames
    -       96.0000   73.0000  116.4997 26

#__ type_ start__ end____ width___ exp.time_
 42 omega  124.00  175.00   1.0000    2.0000
omega____ theta____ kappa____ phi______ frames
    -      100.0000   72.0000   91.5391 51

#__ type_ start__ end____ width___ exp.time_
 43 omega   67.00  115.00   1.0000    2.0000
omega____ theta____ kappa____ phi______ frames
    -      100.0000   72.0000   91.5391 48

#__ type_ start__ end____ width___ exp.time_
 44 omega   68.00   94.00   1.0000    2.0000
omega____ theta____ kappa____ phi______ frames
    -      100.0000   70.0000  -15.4257 26

#__ type_ start__ end____ width___ exp.time_
 45 omega   76.00  101.00   1.0000    2.0000
omega____ theta____ kappa____ phi______ frames
    -      108.0000   74.0000  -10.9915 25

#__ type_ start__ end____ width___ exp.time_
 46 omega   80.00  178.00   1.0000    2.0000
omega____ theta____ kappa____ phi______ frames
    -      113.0000   77.0000  -90.0000 98

#__ type_ start__ end____ width___ exp.time_
 47 omega  112.00  175.00   1.0000    2.0000
omega____ theta____ kappa____ phi______ frames
    -      113.0000   77.0000 -150.0000 63

#__ type_ start__ end____ width___ exp.time_
 48 omega   79.00  105.00   1.0000    2.0000
omega____ theta____ kappa____ phi______ frames
    -      113.0000   77.0000 -150.0000 26

#__ type_ start__ end____ width___ exp.time_
 49 omega   79.00  108.00   1.0000    2.0000
omega____ theta____ kappa____ phi______ frames
    -      113.0000   77.0000    0.0000 29

#__ type_ start__ end____ width___ exp.time_
 50 omega  130.00  157.00   1.0000    2.0000
omega____ theta____ kappa____ phi______ frames
    -      113.0000   77.0000   30.0000 27

#__ type_ start__ end____ width___ exp.time_
 51 omega   79.00  105.00   1.0000    2.0000
omega____ theta____ kappa____ phi______ frames
    -      113.0000   77.0000   30.0000 26

#__ type_ start__ end____ width___ exp.time_
 52 omega   79.00  156.00   1.0000    2.0000
omega____ theta____ kappa____ phi______ frames
    -      113.0000   77.0000   60.0000 77

#__ type_ start__ end____ width___ exp.time_
 53 omega   64.00  113.00   1.0000    2.0000
omega____ theta____ kappa____ phi______ frames
    -      113.0000 -111.0000  -30.0000 49

#__ type_ start__ end____ width___ exp.time_
 54 omega   79.00  178.00   1.0000    2.0000
omega____ theta____ kappa____ phi______ frames
    -      113.0000   77.0000 -180.0000 99

#__ type_ start__ end____ width___ exp.time_
 55 omega   95.00  121.00   1.0000    2.0000
omega____ theta____ kappa____ phi______ frames
    -      113.0000 -124.0000  102.6367 26

#__ type_ start__ end____ width___ exp.time_
 56 omega   80.00  171.00   1.0000    2.0000
omega____ theta____ kappa____ phi______ frames
    -      113.0000   77.0000  150.0000 91

#__ type_ start__ end____ width___ exp.time_
 57 omega   84.00  178.00   1.0000    2.0000
omega____ theta____ kappa____ phi______ frames
    -      113.0000   61.0000   30.0000 94

#__ type_ start__ end____ width___ exp.time_
 58 omega  115.00  148.00   1.0000    2.0000
omega____ theta____ kappa____ phi______ frames
    -      113.0000   77.0000    0.0000 33

#__ type_ start__ end____ width___ exp.time_
 59 omega   84.00  111.00   1.0000    2.0000
omega____ theta____ kappa____ phi______ frames
    -      113.0000   61.0000 -120.0000 27

#__ type_ start__ end____ width___ exp.time_
 60 omega   80.00  176.00   1.0000    2.0000
omega____ theta____ kappa____ phi______ frames
    -      113.0000   77.0000   90.0000 96

#__ type_ start__ end____ width___ exp.time_
 61 omega   79.00  158.00   1.0000    2.0000
omega____ theta____ kappa____ phi______ frames
    -      113.0000   77.0000  120.0000 79

#__ type_ start__ end____ width___ exp.time_
 62 omega   81.00  177.00   1.0000    2.0000
omega____ theta____ kappa____ phi______ frames
    -      113.0000   77.0000 -120.0000 96

#__ type_ start__ end____ width___ exp.time_
 63 omega   29.00   99.00   1.0000    2.0000
omega____ theta____ kappa____ phi______ frames
    -      113.0000  -94.0000 -120.0000 70

#__ type_ start__ end____ width___ exp.time_
 64 omega   83.00  109.00   1.0000    2.0000
omega____ theta____ kappa____ phi______ frames
    -      113.0000   61.0000 -150.0000 26

#__ type_ start__ end____ width___ exp.time_
 65 omega   83.00  111.00   1.0000    2.0000
omega____ theta____ kappa____ phi______ frames
    -      113.0000   61.0000  -90.0000 28

#__ type_ start__ end____ width___ exp.time_
 66 omega   79.00  171.00   1.0000    2.0000
omega____ theta____ kappa____ phi______ frames
    -      113.0000   77.0000  -30.0000 92

#__ type_ start__ end____ width___ exp.time_
 67 omega  115.00  141.00   1.0000    2.0000
omega____ theta____ kappa____ phi______ frames
    -      113.0000  178.0000   90.0000 26

#__ type_ start__ end____ width___ exp.time_
 68 omega   79.00  177.00   1.0000    2.0000
omega____ theta____ kappa____ phi______ frames
    -      113.0000   77.0000  -60.0000 98

#__ type_ start__ end____ width___ exp.time_
 69 omega   49.00  131.00   1.0000    2.0000
omega____ theta____ kappa____ phi______ frames
    -      113.0000  -77.0000   60.0000 82

#__ type_ start__ end____ width___ exp.time_
 70 omega   56.00   97.00   1.0000    2.0000
omega____ theta____ kappa____ phi______ frames
    -      113.0000  -45.0000 -150.0000 41

#__ type_ start__ end____ width___ exp.time_
 71 omega  113.00  147.00   1.0000    2.0000
omega____ theta____ kappa____ phi______ frames
    -      113.0000  178.0000  150.0000 34

#__ type_ start__ end____ width___ exp.time_
 72 omega   62.00  120.00   1.0000    2.0000
omega____ theta____ kappa____ phi______ frames
    -      113.0000 -121.0000 -123.3961 58

#__ type_ start__ end____ width___ exp.time_
 73 omega   42.00   98.00   1.0000    2.0000
omega____ theta____ kappa____ phi______ frames
    -      113.0000  -45.0000  -60.0000 56

#__ type_ start__ end____ width___ exp.time_
 74 omega -119.00  -51.00   1.0000    1.5000
omega____ theta____ kappa____ phi______ frames
    -      -40.6056 -158.0000  -95.0000 68

#__ type_ start__ end____ width___ exp.time_
 75 omega   57.00  131.00   1.0000    1.5000
omega____ theta____ kappa____ phi______ frames
    -       40.6056  178.0000   60.0000 74

#__ type_ start__ end____ width___ exp.time_
 76 omega   57.00  131.00   1.0000    1.5000
omega____ theta____ kappa____ phi______ frames
    -       40.6056  178.0000 -180.0000 74

#__ type_ start__ end____ width___ exp.time_
 77 omega    6.00   32.00   1.0000    1.5000
omega____ theta____ kappa____ phi______ frames
    -       44.0000   90.0000   68.1552 26

#__ type_ start__ end____ width___ exp.time_
 78 omega   13.00   40.00   1.0000    1.5000
omega____ theta____ kappa____ phi______ frames
    -       48.0000   83.0000 -105.5642 27

#__ type_ start__ end____ width___ exp.time_
 79 omega   17.00   46.00   1.0000    1.5000
omega____ theta____ kappa____ phi______ frames
    -       52.0000   81.0000 -169.9400 29

#__ type_ start__ end____ width___ exp.time_
 80 omega   18.00   46.00   1.0000    1.5000
omega____ theta____ kappa____ phi______ frames
    -       52.0000   80.0000   65.1437 28

#__ type_ start__ end____ width___ exp.time_
 81 omega   17.00   45.00   1.0000    1.5000
omega____ theta____ kappa____ phi______ frames
    -       52.0000   82.0000  -33.6444 28

#__ type_ start__ end____ width___ exp.time_
 82 omega   17.00   45.00   1.0000    1.5000
omega____ theta____ kappa____ phi______ frames
    -       52.0000   82.0000  115.4697 28

#__ type_ start__ end____ width___ exp.time_
 83 omega   38.00  151.00   1.0000    1.5000
omega____ theta____ kappa____ phi______ frames
    -       72.0000   77.0000   60.3839 113

#__ type_ start__ end____ width___ exp.time_
 84 omega   38.00  151.00   1.0000    1.5000
omega____ theta____ kappa____ phi______ frames
    -       72.0000   77.0000  -83.7727 113

#__ type_ start__ end____ width___ exp.time_
 85 omega   38.00  151.00   1.0000    1.5000
omega____ theta____ kappa____ phi______ frames
    -       72.0000   77.0000  121.0453 113

#__ type_ start__ end____ width___ exp.time_
 86 omega   41.00  147.00   1.0000    1.5000
omega____ theta____ kappa____ phi______ frames
    -       72.0000   66.0000  170.7659 106

#__ type_ start__ end____ width___ exp.time_
 87 omega   38.00  151.00   1.0000    1.5000
omega____ theta____ kappa____ phi______ frames
    -       72.0000   77.0000    1.0112 113

#__ type_ start__ end____ width___ exp.time_
 88 omega   39.00  150.00   1.0000    1.5000
omega____ theta____ kappa____ phi______ frames
    -       72.0000   76.0000 -120.9498 111

#__ type_ start__ end____ width___ exp.time_
 89 omega   45.00  151.00   1.0000    1.5000
omega____ theta____ kappa____ phi______ frames
    -       76.0000   67.0000 -164.7941 106

#__ type_ start__ end____ width___ exp.time_
 90 omega   44.00  152.00   1.0000    1.5000
omega____ theta____ kappa____ phi______ frames
    -       76.0000   70.0000  -26.8730 108

#__ type_ start__ end____ width___ exp.time_
 91 omega   45.00  151.00   1.0000    1.5000
omega____ theta____ kappa____ phi______ frames
    -       76.0000   63.0000   27.9412 106

#__ type_ start__ end____ width___ exp.time_
 92 omega   46.00  150.00   1.0000    1.5000
omega____ theta____ kappa____ phi______ frames
    -       76.0000   59.0000   74.1633 104

#__ type_ start__ end____ width___ exp.time_
 93 omega   47.00  158.00   1.0000    2.0000
omega____ theta____ kappa____ phi______ frames
    -       80.0000   75.0000  -52.8895 111

#__ type_ start__ end____ width___ exp.time_
 94 omega   52.00  160.00   1.0000    2.0000
omega____ theta____ kappa____ phi______ frames
    -       84.0000   71.0000  -92.0363 108

#__ type_ start__ end____ width___ exp.time_
 95 omega   51.00  161.00   1.0000    2.0000
omega____ theta____ kappa____ phi______ frames
    -       84.0000   74.0000   65.8135 110

#__ type_ start__ end____ width___ exp.time_
 96 omega   57.00  163.00   1.0000    2.0000
omega____ theta____ kappa____ phi______ frames
    -       88.0000   65.0000   93.2036 106

#__ type_ start__ end____ width___ exp.time_
 97 omega   57.00  163.00   1.0000    2.0000
omega____ theta____ kappa____ phi______ frames
    -       88.0000   63.0000  143.5183 106

#__ type_ start__ end____ width___ exp.time_
 98 omega   59.00  169.00   1.0000    2.0000
omega____ theta____ kappa____ phi______ frames
    -       92.0000   72.0000  -54.7607 110

#__ type_ start__ end____ width___ exp.time_
 99 omega   75.00  178.00   1.0000    2.0000
omega____ theta____ kappa____ phi______ frames
    -      108.0000   74.0000  -10.9915 103

#__ type_ start__ end____ width___ exp.time_
100 omega   35.00   91.00   1.0000    2.0000
omega____ theta____ kappa____ phi______ frames
    -      113.0000  -30.0000 -120.0000 56

#__ type_ start__ end____ width___ exp.time_
101 omega   83.00  178.00   1.0000    2.0000
omega____ theta____ kappa____ phi______ frames
    -      113.0000   61.0000 -180.0000 95

#__ type_ start__ end____ width___ exp.time_
102 omega   83.00  178.00   1.0000    2.0000
omega____ theta____ kappa____ phi______ frames
    -      113.0000   61.0000 -150.0000 95

#__ type_ start__ end____ width___ exp.time_
103 omega   29.00  109.00   1.0000    2.0000
omega____ theta____ kappa____ phi______ frames
    -      113.0000  -94.0000 -150.0000 80

#__ type_ start__ end____ width___ exp.time_
104 omega   29.00  109.00   1.0000    2.0000
omega____ theta____ kappa____ phi______ frames
    -      113.0000  -94.0000  -30.0000 80

#__ type_ start__ end____ width___ exp.time_
105 omega   83.00  178.00   1.0000    2.0000
omega____ theta____ kappa____ phi______ frames
    -      113.0000   61.0000  -60.0000 95

#__ type_ start__ end____ width___ exp.time_
106 omega   38.00   98.00   1.0000    2.0000
omega____ theta____ kappa____ phi______ frames
    -      113.0000  -45.0000  150.0000 60

#__ type_ start__ end____ width___ exp.time_
107 omega   83.00  178.00   1.0000    2.0000
omega____ theta____ kappa____ phi______ frames
    -      113.0000   61.0000   30.0000 95

#__ type_ start__ end____ width___ exp.time_
108 omega   57.00  150.00   1.0000    2.0000
omega____ theta____ kappa____ phi______ frames
    -      113.0000  178.0000 -180.0000 93

#__ type_ start__ end____ width___ exp.time_
109 omega  100.00  178.00   1.0000    2.0000
omega____ theta____ kappa____ phi______ frames
    -      113.0000  111.0000  -90.0000 78

#__ type_ start__ end____ width___ exp.time_
110 omega   82.00  178.00   1.0000    2.0000
omega____ theta____ kappa____ phi______ frames
    -      113.0000   30.0000   60.0000 96

#__ type_ start__ end____ width___ exp.time_
111 omega   82.00  178.00   1.0000    2.0000
omega____ theta____ kappa____ phi______ frames
    -      113.0000   30.0000  150.0000 96

#__ type_ start__ end____ width___ exp.time_
112 omega   35.00  116.00   1.0000    2.0000
omega____ theta____ kappa____ phi______ frames
    -      113.0000 -111.0000  150.0000 81

#__ type_ start__ end____ width___ exp.time_
113 omega   82.00  178.00   1.0000    2.0000
omega____ theta____ kappa____ phi______ frames
    -      113.0000   65.0000  -51.1835 96

#__ type_ start__ end____ width___ exp.time_
114 omega   38.00   98.00   1.0000    2.0000
omega____ theta____ kappa____ phi______ frames
    -      113.0000  -45.0000 -150.0000 60

#__ type_ start__ end____ width___ exp.time_
115 omega   79.00  178.00   1.0000    2.0000
omega____ theta____ kappa____ phi______ frames
    -      113.0000   77.0000  120.0000 99

#__ type_ start__ end____ width___ exp.time_
116 omega   79.00  178.00   1.0000    2.0000
omega____ theta____ kappa____ phi______ frames
    -      113.0000   77.0000   90.0000 99

#__ type_ start__ end____ width___ exp.time_
117 omega   79.00  178.00   1.0000    2.0000
omega____ theta____ kappa____ phi______ frames
    -      113.0000   77.0000   60.0000 99

#__ type_ start__ end____ width___ exp.time_
118 omega   38.00   98.00   1.0000    2.0000
omega____ theta____ kappa____ phi______ frames
    -      113.0000  -45.0000  -60.0000 60

#__ type_ start__ end____ width___ exp.time_
119 omega   35.00  116.00   1.0000    2.0000
omega____ theta____ kappa____ phi______ frames
    -      113.0000 -111.0000  -90.0000 81

#__ type_ start__ end____ width___ exp.time_
120 omega   79.00  178.00   1.0000    2.0000
omega____ theta____ kappa____ phi______ frames
    -      113.0000   77.0000 -180.0000 99

#__ type_ start__ end____ width___ exp.time_
121 omega  100.00  178.00   1.0000    2.0000
omega____ theta____ kappa____ phi______ frames
    -      113.0000  111.0000  -60.0000 78

#__ type_ start__ end____ width___ exp.time_
122 omega   79.00  178.00   1.0000    2.0000
omega____ theta____ kappa____ phi______ frames
    -      113.0000   77.0000    0.0000 99

#__ type_ start__ end____ width___ exp.time_
123 omega   85.00  178.00   1.0000    2.0000
omega____ theta____ kappa____ phi______ frames
    -      113.0000   45.0000 -120.0000 93

#__ type_ start__ end____ width___ exp.time_
124 omega   83.00  178.00   1.0000    2.0000
omega____ theta____ kappa____ phi______ frames
    -      113.0000   61.0000  120.0000 95

#__ type_ start__ end____ width___ exp.time_
125 omega   29.00  109.00   1.0000    2.0000
omega____ theta____ kappa____ phi______ frames
    -      113.0000  -94.0000   30.0000 80

#__ type_ start__ end____ width___ exp.time_
126 omega   83.00  178.00   1.0000    2.0000
omega____ theta____ kappa____ phi______ frames
    -      113.0000   61.0000   90.0000 95

#__ type_ start__ end____ width___ exp.time_
127 omega   83.00  178.00   1.0000    2.0000
omega____ theta____ kappa____ phi______ frames
    -      113.0000   61.0000  -30.0000 95

#__ type_ start__ end____ width___ exp.time_
128 omega   83.00  178.00   1.0000    2.0000
omega____ theta____ kappa____ phi______ frames
    -      113.0000   61.0000  150.0000 95

#__ type_ start__ end____ width___ exp.time_
129 omega   83.00  178.00   1.0000    2.0000
omega____ theta____ kappa____ phi______ frames
    -      113.0000   61.0000   60.0000 95

#__ type_ start__ end____ width___ exp.time_
130 omega   79.00  178.00   1.0000    2.0000
omega____ theta____ kappa____ phi______ frames
    -      113.0000   77.0000 -120.0000 99

#__ type_ start__ end____ width___ exp.time_
131 omega   14.00  117.00   1.0000    1.5000
omega____ theta____ kappa____ phi______ frames
    -       40.6056   38.0000  150.0000 103

#__ type_ start__ end____ width___ exp.time_
132 omega   14.00  117.00   1.0000    1.5000
omega____ theta____ kappa____ phi______ frames
    -       40.6056   38.0000  -30.0000 103

#__ type_ start__ end____ width___ exp.time_
133 omega    9.00   45.00   1.0000    1.5000
omega____ theta____ kappa____ phi______ frames
    -       44.0000   82.0000   31.7368 36

#__ type_ start__ end____ width___ exp.time_
134 omega   13.00   46.00   1.0000    1.5000
omega____ theta____ kappa____ phi______ frames
    -       48.0000   81.0000  173.9055 33

#__ type_ start__ end____ width___ exp.time_
135 omega   18.00   46.00   1.0000    1.5000
omega____ theta____ kappa____ phi______ frames
    -       52.0000   80.0000  104.2025 28

#__ type_ start__ end____ width___ exp.time_
136 omega   17.00   46.00   1.0000    1.5000
omega____ theta____ kappa____ phi______ frames
    -       52.0000   81.0000  -58.0823 29

#__ type_ start__ end____ width___ exp.time_
137 omega   18.00   46.00   1.0000    1.5000
omega____ theta____ kappa____ phi______ frames
    -       52.0000   80.0000   32.8574 28

#__ type_ start__ end____ width___ exp.time_
138 omega   22.00   49.00   1.0000    1.5000
omega____ theta____ kappa____ phi______ frames
    -       56.0000   78.0000    4.8914 27

#__ type_ start__ end____ width___ exp.time_
139 omega   22.00   49.00   1.0000    1.5000
omega____ theta____ kappa____ phi______ frames
    -       56.0000   78.0000  -63.8824 27

#__ type_ start__ end____ width___ exp.time_
140 omega   23.00  134.00   1.0000    1.5000
omega____ theta____ kappa____ phi______ frames
    -       56.0000   76.0000   54.1928 111

#__ type_ start__ end____ width___ exp.time_
141 omega   26.00  139.00   1.0000    1.5000
omega____ theta____ kappa____ phi______ frames
    -       60.0000   77.0000  146.6495 113

#__ type_ start__ end____ width___ exp.time_
142 omega   27.00  137.00   1.0000    1.5000
omega____ theta____ kappa____ phi______ frames
    -       60.0000   74.0000 -145.5454 110

#__ type_ start__ end____ width___ exp.time_
143 omega   31.00  142.00   1.0000    1.5000
omega____ theta____ kappa____ phi______ frames
    -       64.0000   76.0000  -29.2156 111

#__ type_ start__ end____ width___ exp.time_
144 omega   31.00  142.00   1.0000    1.5000
omega____ theta____ kappa____ phi______ frames
    -       64.0000   76.0000   47.6154 111

#__ type_ start__ end____ width___ exp.time_
145 omega   34.00  147.00   1.0000    1.5000
omega____ theta____ kappa____ phi______ frames
    -       68.0000   77.0000  -89.2719 113

#__ type_ start__ end____ width___ exp.time_
146 omega   35.00  146.00   1.0000    1.5000
omega____ theta____ kappa____ phi______ frames
    -       68.0000   76.0000  153.5208 111

#__ type_ start__ end____ width___ exp.time_
147 omega   35.00  146.00   1.0000    1.5000
omega____ theta____ kappa____ phi______ frames
    -       68.0000   75.0000 -125.1544 111

#__ type_ start__ end____ width___ exp.time_
148 omega   38.00  151.00   1.0000    1.5000
omega____ theta____ kappa____ phi______ frames
    -       72.0000   77.0000   94.9029 113

#__ type_ start__ end____ width___ exp.time_
149 omega   39.00  149.00   1.0000    1.5000
omega____ theta____ kappa____ phi______ frames
    -       72.0000   73.0000  -39.0107 110

#__ type_ start__ end____ width___ exp.time_
150 omega   48.00  156.00   1.0000    2.0000
omega____ theta____ kappa____ phi______ frames
    -       80.0000   71.0000  137.4964 108

#__ type_ start__ end____ width___ exp.time_
151 omega   49.00  154.00   1.0000    2.0000
omega____ theta____ kappa____ phi______ frames
    -       80.0000   62.0000 -161.2363 105

#__ type_ start__ end____ width___ exp.time_
152 omega   52.00  160.00   1.0000    2.0000
omega____ theta____ kappa____ phi______ frames
    -       84.0000   69.0000   33.4499 108

#__ type_ start__ end____ width___ exp.time_
153 omega   60.00  167.00   1.0000    2.0000
omega____ theta____ kappa____ phi______ frames
    -       92.0000   68.0000   91.7367 107

#__ type_ start__ end____ width___ exp.time_
154 omega   64.00  172.00   1.0000    2.0000
omega____ theta____ kappa____ phi______ frames
    -       96.0000   71.0000  173.0942 108

#__ type_ start__ end____ width___ exp.time_
155 omega   69.00  171.00   1.0000    2.0000
omega____ theta____ kappa____ phi______ frames
    -       96.0000   40.0000  -91.0506 102

#__ type_ start__ end____ width___ exp.time_
156 omega   63.00  173.00   1.0000    2.0000
omega____ theta____ kappa____ phi______ frames
    -       96.0000   73.0000  116.4997 110

#__ type_ start__ end____ width___ exp.time_
157 omega   68.00  176.00   1.0000    2.0000
omega____ theta____ kappa____ phi______ frames
    -      100.0000   70.0000  -15.4257 108

#__ type_ start__ end____ width___ exp.time_
158 omega   67.00  177.00   1.0000    2.0000
omega____ theta____ kappa____ phi______ frames
    -      100.0000   72.0000   91.5391 110

#__ type_ start__ end____ width___ exp.time_
159 omega   79.00  178.00   1.0000    2.0000
omega____ theta____ kappa____ phi______ frames
    -      113.0000   77.0000 -150.0000 99

#__ type_ start__ end____ width___ exp.time_
160 omega   37.00  120.00   1.0000    2.0000
omega____ theta____ kappa____ phi______ frames
    -      113.0000 -121.0000 -123.3961 83

#__ type_ start__ end____ width___ exp.time_
161 omega   79.00  178.00   1.0000    2.0000
omega____ theta____ kappa____ phi______ frames
    -      113.0000   77.0000   30.0000 99

#__ type_ start__ end____ width___ exp.time_
162 omega   79.00  178.00   1.0000    2.0000
omega____ theta____ kappa____ phi______ frames
    -      113.0000   77.0000  -60.0000 99

#__ type_ start__ end____ width___ exp.time_
163 omega   83.00  178.00   1.0000    2.0000
omega____ theta____ kappa____ phi______ frames
    -      113.0000   61.0000  -90.0000 95

#__ type_ start__ end____ width___ exp.time_
164 omega   24.00  178.00   1.0000    2.0000
omega____ theta____ kappa____ phi______ frames
    -      113.0000    0.0000 -120.0000 154

#__ type_ start__ end____ width___ exp.time_
165 omega   24.00  178.00   1.0000    2.0000
omega____ theta____ kappa____ phi______ frames
    -      113.0000    0.0000 -150.0000 154

#__ type_ start__ end____ width___ exp.time_
166 omega   24.00  178.00   1.0000    2.0000
omega____ theta____ kappa____ phi______ frames
    -      113.0000    0.0000 -180.0000 154

#__ type_ start__ end____ width___ exp.time_
167 omega   85.00  178.00   1.0000    2.0000
omega____ theta____ kappa____ phi______ frames
    -      113.0000   45.0000  -60.0000 93

#__ type_ start__ end____ width___ exp.time_
168 omega   24.00  178.00   1.0000    2.0000
omega____ theta____ kappa____ phi______ frames
    -      113.0000    0.0000  -90.0000 154

#__ type_ start__ end____ width___ exp.time_
169 omega   85.00  178.00   1.0000    2.0000
omega____ theta____ kappa____ phi______ frames
    -      113.0000   45.0000  -90.0000 93
;
_diffrn_measurement_device_type 'SuperNova, Dual, Cu at zero, Atlas'
_diffrn_measurement_method '\w scans'
_diffrn_orient_matrix_UB_11 -0.1802443000
_diffrn_orient_matrix_UB_12 -0.0908161000
_diffrn_orient_matrix_UB_13 -0.0222444000
_diffrn_orient_matrix_UB_21 0.0630780000
_diffrn_orient_matrix_UB_22 -0.2576611000
_diffrn_orient_matrix_UB_23 -0.0054063000
_diffrn_orient_matrix_UB_31 0.0033344000
_diffrn_orient_matrix_UB_32 -0.0388709000
_diffrn_orient_matrix_UB_33 0.0878925000
_diffrn_radiation_monochromator mirror
_diffrn_radiation_type CuK\a
_diffrn_radiation_wavelength 1.54184
_diffrn_reflns_av_R_equivalents 0.2039
_diffrn_reflns_av_unetI/netI 0.0493
_diffrn_reflns_Laue_measured_fraction_full 0.999
_diffrn_reflns_Laue_measured_fraction_max 0.999
_diffrn_reflns_limit_h_max 10
_diffrn_reflns_limit_h_min -10
_diffrn_reflns_limit_k_max 6
_diffrn_reflns_limit_k_min -6
_diffrn_reflns_limit_l_max 21
_diffrn_reflns_limit_l_min -18
_diffrn_reflns_number 60024
_diffrn_reflns_point_group_measured_fraction_full 0.999
_diffrn_reflns_point_group_measured_fraction_max 0.997
_diffrn_reflns_theta_full 67.684
_diffrn_reflns_theta_max 72.032
_diffrn_reflns_theta_min 5.215
_diffrn_source 'SuperNova (Cu) X-ray Source'
_exptl_absorpt_coefficient_mu 0.507
_exptl_absorpt_correction_T_max 1.00000
_exptl_absorpt_correction_T_min 0.35742
_exptl_absorpt_correction_type multi-scan
_exptl_absorpt_process_details
;
CrysAlisPro, Agilent Technologies,
Version 1.171.36.32 (release 02-08-2013 CrysAlis171 .NET)
(compiled Aug  2 2013,16:46:58)
Empirical absorption correction using spherical harmonics,
 implemented in SCALE3 ABSPACK scaling algorithm.
;
_exptl_crystal_colour
;
;
_exptl_crystal_density_diffrn 1.195
_exptl_crystal_description
;
;
_exptl_crystal_F_000 300
_exptl_crystal_size_max 0.1
_exptl_crystal_size_mid 0.1
_exptl_crystal_size_min 0.05
_refine_diff_density_max 0.242
_refine_diff_density_min -0.197
_refine_diff_density_rms 0.045
_refine_ls_abs_structure_details
;
 Flack x determined using 1340 quotients [(I+)-(I-)]/[(I+)+(I-)]
 (Parsons, Flack and Wagner, Acta Cryst. B69 (2013) 249-259).
;
_refine_ls_abs_structure_Flack -0.1(7)
_refine_ls_extinction_method none
_refine_ls_goodness_of_fit_ref 1.041
_refine_ls_hydrogen_treatment constr
_refine_ls_matrix_type full
_refine_ls_number_parameters 200
_refine_ls_number_reflns 3076
_refine_ls_number_restraints 1
_refine_ls_restrained_S_all 1.041
_refine_ls_R_factor_all 0.0431
_refine_ls_R_factor_gt 0.0429
_refine_ls_shift/su_max 0.000
_refine_ls_shift/su_mean 0.000
_refine_ls_structure_factor_coef Fsqd
_refine_ls_weighting_details 'w=1/[\s^2^(Fo^2^)+(0.0674P)^2^+0.1086P] where P=(Fo^2^+2Fc^2^)/3'
_refine_ls_weighting_scheme calc
_refine_ls_wR_factor_gt 0.1175
_refine_ls_wR_factor_ref 0.1178
_reflns_Friedel_coverage 0.800
_reflns_Friedel_fraction_full 0.998
_reflns_Friedel_fraction_max 0.995
_reflns_number_gt 3048
_reflns_number_total 3076
_reflns_threshold_expression 'I > 2\s(I)'
_cod_data_source_file ja6b09674_si_002.cif
_cod_data_source_block exp_7705
_cod_original_cell_volume 784.549(16)
_cod_database_code 4131125
_shelxl_version_number 2014-3
_chemical_oxdiff_formula 'C22 H18'
_shelx_space_group_comment
;
The symmetry employed for this shelxl refinement is uniquely defined
by the following loop, which should always be used as a source of
symmetry information in preference to the above space-group names.
They are only intended as comments.
;
_shelx_estimated_absorpt_t_max 0.975
_shelx_estimated_absorpt_t_min 0.951
_reflns_odcompleteness_completeness 99.88
_reflns_odcompleteness_iscentric 1
_reflns_odcompleteness_theta 71.98
_olex2_refinement_description
;
1. Fixed Uiso
 At 1.2 times of:
  All C(H) groups
 At 1.5 times of:
  All C(H,H,H) groups
2.a Aromatic/amide H refined with riding coordinates:
 C2(H2), C3(H3), C5(H5), C6(H6), C8(H8), C9(H9), C10(H10), C11(H11), C12(H12),
 C15(H15), C18(H18), C19(H19), C20(H20), C21(H21), C22(H22)
2.b Idealised Me refined as rotating group:
 C16(H16A,H16B,H16C)
;
_olex2_submission_special_instructions 'No special instructions were received'

loop_
_space_group_symop_operation_xyz
'x, y, z'
'-x, y+1/2, -z'

loop_
_atom_site_label
_atom_site_type_symbol
_atom_site_fract_x
_atom_site_fract_y
_atom_site_fract_z
_atom_site_U_iso_or_equiv
_atom_site_adp_type
_atom_site_occupancy
_atom_site_site_symmetry_order
_atom_site_calc_flag
_atom_site_refinement_flags_posn
C1 C -0.7531(2) -0.3966(4) -0.50563(11) 0.0243(4) Uani 1 1 d .
C2 C -0.6916(3) -0.2158(4) -0.45092(13) 0.0343(5) Uani 1 1 d .
H2 H -0.6320 -0.0865 -0.4667 0.041 Uiso 1 1 calc R
C3 C -0.7143(2) -0.2188(4) -0.37539(13) 0.0343(5) Uani 1 1 d .
H3 H -0.6705 -0.0921 -0.3404 0.041 Uiso 1 1 calc R
C4 C -0.8009(2) -0.4050(4) -0.34886(11) 0.0269(4) Uani 1 1 d .
C5 C -0.8659(2) -0.5830(4) -0.40315(12) 0.0322(5) Uani 1 1 d .
H5 H -0.9279 -0.7100 -0.3876 0.039 Uiso 1 1 calc R
C6 C -0.8421(2) -0.5789(4) -0.47902(12) 0.0312(5) Uani 1 1 d .
H6 H -0.8878 -0.7041 -0.5143 0.037 Uiso 1 1 calc R
C7 C -0.7253(2) -0.3944(4) -0.58674(12) 0.0260(4) Uani 1 1 d .
C8 C -0.6316(2) -0.2159(4) -0.61184(13) 0.0372(5) Uani 1 1 d .
H8 H -0.5853 -0.0920 -0.5762 0.045 Uiso 1 1 calc R
C9 C -0.6045(3) -0.2143(5) -0.68712(14) 0.0416(6) Uani 1 1 d .
H9 H -0.5397 -0.0901 -0.7022 0.050 Uiso 1 1 calc R
C10 C -0.6698(3) -0.3902(4) -0.74071(13) 0.0376(5) Uani 1 1 d .
H10 H -0.6521 -0.3879 -0.7927 0.045 Uiso 1 1 calc R
C11 C -0.7619(4) -0.5700(5) -0.71664(16) 0.0518(7) Uani 1 1 d .
H11 H -0.8063 -0.6949 -0.7523 0.062 Uiso 1 1 calc R
C12 C -0.7901(3) -0.5706(4) -0.64168(15) 0.0450(6) Uani 1 1 d .
H12 H -0.8556 -0.6947 -0.6271 0.054 Uiso 1 1 calc R
C13 C -0.8200(2) -0.4144(4) -0.26637(11) 0.0303(5) Uani 1 1 d .
C14 C -0.7394(2) -0.2662(4) -0.21226(12) 0.0311(5) Uani 1 1 d .
C15 C -0.6561(2) -0.1278(4) -0.15675(11) 0.0285(4) Uani 1 1 d .
H15 H -0.7059 0.0192 -0.1473 0.034 Uiso 1 1 calc R
C16 C -0.9336(3) -0.6030(5) -0.24448(13) 0.0386(5) Uani 1 1 d .
H16A H -0.8915 -0.7628 -0.2526 0.058 Uiso 1 1 calc GR
H16B H -1.0454 -0.5839 -0.2777 0.058 Uiso 1 1 calc GR
H16C H -0.9372 -0.5840 -0.1890 0.058 Uiso 1 1 calc GR
C17 C -0.4901(2) -0.1825(4) -0.10758(10) 0.0239(4) Uani 1 1 d .
C18 C -0.4054(2) -0.3912(4) -0.11862(11) 0.0283(4) Uani 1 1 d .
H18 H -0.4548 -0.5014 -0.1587 0.034 Uiso 1 1 calc R
C19 C -0.2503(2) -0.4389(4) -0.07165(13) 0.0354(5) Uani 1 1 d .
H19 H -0.1932 -0.5808 -0.0799 0.042 Uiso 1 1 calc R
C20 C -0.1775(2) -0.2802(4) -0.01244(13) 0.0362(5) Uani 1 1 d .
H20 H -0.0714 -0.3140 0.0201 0.043 Uiso 1 1 calc R
C21 C -0.2601(2) -0.0727(4) -0.00097(12) 0.0329(5) Uani 1 1 d .
H21 H -0.2108 0.0364 0.0395 0.040 Uiso 1 1 calc R
C22 C -0.4156(2) -0.0239(4) -0.04868(11) 0.0274(4) Uani 1 1 d .
H22 H -0.4714 0.1196 -0.0409 0.033 Uiso 1 1 calc R

loop_
_atom_site_aniso_label
_atom_site_aniso_U_11
_atom_site_aniso_U_22
_atom_site_aniso_U_33
_atom_site_aniso_U_23
_atom_site_aniso_U_13
_atom_site_aniso_U_12
C1 0.0207(7) 0.0276(9) 0.0215(10) 0.0034(8) -0.0017(7) 0.0030(7)
C2 0.0414(10) 0.0308(11) 0.0315(12) -0.0026(10) 0.0100(9) -0.0116(9)
C3 0.0402(10) 0.0347(11) 0.0252(11) -0.0058(9) 0.0019(8) -0.0092(9)
C4 0.0234(7) 0.0338(10) 0.0194(10) 0.0032(9) -0.0034(7) -0.0001(8)
C5 0.0350(9) 0.0360(11) 0.0219(10) 0.0030(9) -0.0009(8) -0.0081(9)
C6 0.0352(9) 0.0339(11) 0.0207(10) -0.0031(9) -0.0019(8) -0.0100(9)
C7 0.0221(7) 0.0275(9) 0.0272(10) 0.0023(9) 0.0032(7) 0.0038(7)
C8 0.0360(9) 0.0477(13) 0.0240(11) 0.0025(11) -0.0009(8) -0.0142(10)
C9 0.0369(10) 0.0551(14) 0.0327(12) 0.0070(12) 0.0079(9) -0.0127(10)
C10 0.0440(11) 0.0426(12) 0.0307(12) 0.0030(11) 0.0180(9) 0.0095(10)
C11 0.0886(18) 0.0374(13) 0.0374(14) -0.0132(12) 0.0310(13) -0.0103(13)
C12 0.0714(15) 0.0342(12) 0.0365(13) -0.0096(11) 0.0267(11) -0.0153(12)
C13 0.0261(8) 0.0408(11) 0.0199(10) 0.0025(9) -0.0033(7) 0.0033(8)
C14 0.0309(9) 0.0441(11) 0.0159(9) 0.0039(9) 0.0002(7) 0.0038(8)
C15 0.0367(9) 0.0355(11) 0.0122(9) 0.0010(8) 0.0031(7) 0.0044(8)
C16 0.0354(10) 0.0555(13) 0.0204(10) 0.0072(10) -0.0030(8) -0.0077(10)
C17 0.0318(8) 0.0312(9) 0.0086(8) 0.0022(8) 0.0043(7) -0.0022(7)
C18 0.0356(9) 0.0307(10) 0.0174(9) -0.0039(8) 0.0036(7) -0.0016(8)
C19 0.0335(9) 0.0378(11) 0.0340(12) -0.0007(10) 0.0060(8) 0.0031(9)
C20 0.0293(9) 0.0463(12) 0.0293(11) 0.0009(10) -0.0010(8) -0.0052(8)
C21 0.0377(9) 0.0404(12) 0.0182(10) -0.0030(9) 0.0010(8) -0.0108(9)
C22 0.0393(9) 0.0303(10) 0.0134(9) -0.0008(8) 0.0076(8) -0.0031(8)

loop_
_atom_type_symbol
_atom_type_description
_atom_type_scat_dispersion_real
_atom_type_scat_dispersion_imag
_atom_type_scat_source
C C 0.0181 0.0091 'International Tables Vol C Tables 4.2.6.8 and 6.1.1.4'
H H 0.0000 0.0000 'International Tables Vol C Tables 4.2.6.8 and 6.1.1.4'

loop_
_geom_angle_atom_site_label_1
_geom_angle_atom_site_label_2
_geom_angle_atom_site_label_3
_geom_angle
C2 C1 C7 122.06(17)
C6 C1 C2 115.87(18)
C6 C1 C7 122.06(17)
C1 C2 H2 118.8
C3 C2 C1 122.38(18)
C3 C2 H2 118.8
C2 C3 H3 119.4
C2 C3 C4 121.25(19)
C4 C3 H3 119.4
C3 C4 C13 121.50(18)
C5 C4 C3 116.96(18)
C5 C4 C13 121.53(18)
C4 C5 H5 119.3
C6 C5 C4 121.41(19)
C6 C5 H5 119.3
C1 C6 H6 119.0
C5 C6 C1 122.09(18)
C5 C6 H6 119.0
C8 C7 C1 121.58(18)
C12 C7 C1 122.01(18)
C12 C7 C8 116.41(19)
C7 C8 H8 119.1
C9 C8 C7 121.7(2)
C9 C8 H8 119.1
C8 C9 H9 119.5
C10 C9 C8 121.0(2)
C10 C9 H9 119.5
C9 C10 H10 121.0
C9 C10 C11 118.1(2)
C11 C10 H10 121.0
C10 C11 H11 119.5
C12 C11 C10 120.9(2)
C12 C11 H11 119.5
C7 C12 H12 119.1
C11 C12 C7 121.8(2)
C11 C12 H12 119.1
C4 C13 C16 118.55(18)
C14 C13 C4 121.55(19)
C14 C13 C16 119.90(19)
C15 C14 C13 177.3(2)
C14 C15 H15 117.5
C14 C15 C17 124.93(19)
C17 C15 H15 117.5
C13 C16 H16A 109.5
C13 C16 H16B 109.5
C13 C16 H16C 109.5
H16A C16 H16B 109.5
H16A C16 H16C 109.5
H16B C16 H16C 109.5
C18 C17 C15 121.56(17)
C22 C17 C15 119.65(17)
C22 C17 C18 118.79(16)
C17 C18 H18 119.8
C19 C18 C17 120.49(19)
C19 C18 H18 119.8
C18 C19 H19 119.9
C18 C19 C20 120.3(2)
C20 C19 H19 119.9
C19 C20 H20 120.1
C21 C20 C19 119.75(18)
C21 C20 H20 120.1
C20 C21 H21 120.0
C20 C21 C22 119.95(19)
C22 C21 H21 120.0
C17 C22 C21 120.75(18)
C17 C22 H22 119.6
C21 C22 H22 119.6

loop_
_geom_bond_atom_site_label_1
_geom_bond_atom_site_label_2
_geom_bond_distance
C1 C2 1.402(3)
C1 C6 1.397(3)
C1 C7 1.483(3)
C2 H2 0.9500
C2 C3 1.371(3)
C3 H3 0.9500
C3 C4 1.400(3)
C4 C5 1.393(3)
C4 C13 1.482(3)
C5 H5 0.9500
C5 C6 1.380(3)
C6 H6 0.9500
C7 C8 1.393(3)
C7 C12 1.392(3)
C8 H8 0.9500
C8 C9 1.381(3)
C9 H9 0.9500
C9 C10 1.377(3)
C10 H10 0.9500
C10 C11 1.383(4)
C11 H11 0.9500
C11 C12 1.378(3)
C12 H12 0.9500
C13 C14 1.316(3)
C13 C16 1.518(3)
C14 C15 1.306(3)
C15 H15 0.9500
C15 C17 1.477(2)
C16 H16A 0.9800
C16 H16B 0.9800
C16 H16C 0.9800
C17 C18 1.396(3)
C17 C22 1.389(3)
C18 H18 0.9500
C18 C19 1.383(3)
C19 H19 0.9500
C19 C20 1.389(3)
C20 H20 0.9500
C20 C21 1.383(3)
C21 H21 0.9500
C21 C22 1.391(3)
C22 H22 0.9500
